data_7715812
loop_
_publ_author_name
'Dou, Di-Yu'
'Qi, Da-Fan'
'Zhao, Tian-Yuan'
'Zheng, Peng-Xuan'
'Bao, Xin'

_publ_section_title
;
 Design and characterization of Fe(II) complexes with tetradentate ligands
 exhibiting spin-crossover near room temperature.
;
_journal_issue 20
_journal_name_full 'Dalton transactions (Cambridge, England : 2003)'
_journal_page_first 8619
_journal_page_last 8625
_journal_paper_doi 10.1039/d4dt00460d
_journal_volume 53
_journal_year 2024
_chemical_formula_moiety 'C28 H26 Fe N6 Se2'
_chemical_formula_sum 'C28 H26 Fe N6 Se2'
_chemical_formula_weight 660.32
_space_group_crystal_system orthorhombic
_space_group_IT_number 41
_space_group_name_Hall 'A 2 -2ab'
_space_group_name_H-M_alt 'A e a 2'
_atom_sites_solution_hydrogens geom
_audit_creation_date 2023-06-03
_audit_creation_method
;
Olex2 1.5
(compiled 2023.03.06 svn.rbb2c1857 for OlexSys, GUI svn.r6748)
;
_audit_update_record
;
2024-02-16 deposited with the CCDC.	2024-04-23 downloaded from the CCDC.
;
_cell_angle_alpha 90
_cell_angle_beta 90
_cell_angle_gamma 90
_cell_formula_units_Z 4
_cell_length_a 13.5008(18)
_cell_length_b 24.067(3)
_cell_length_c 8.0492(11)
_cell_measurement_reflns_used 7586
_cell_measurement_temperature 123(2)
_cell_measurement_theta_max 27.52
_cell_measurement_theta_min 2.27
_cell_volume 2615.4(6)
_computing_cell_refinement 'SAINT v8.37A (Bruker, 2015)'
_computing_data_reduction 'SAINT v8.37A (Bruker, 2015)'
_computing_molecular_graphics 'Olex2 1.5 (Dolomanov et al., 2009)'
_computing_publication_material 'Olex2 1.5 (Dolomanov et al., 2009)'
_computing_structure_refinement 'XL  (Sheldrick, 2008)'
_computing_structure_solution 'SHELXT 2014/5 (Sheldrick, 2014)'
_diffrn_ambient_temperature 123.15
_diffrn_measured_fraction_theta_full 0.999
_diffrn_measured_fraction_theta_max 0.995
_diffrn_measurement_device_type 'Bruker APEX-II CCD'
_diffrn_measurement_method '\f and \w scans'
_diffrn_radiation_type MoK\a
_diffrn_radiation_wavelength 0.71073
_diffrn_reflns_av_R_equivalents 0.0356
_diffrn_reflns_av_unetI/netI 0.0447
_diffrn_reflns_Laue_measured_fraction_full 0.999
_diffrn_reflns_Laue_measured_fraction_max 0.995
_diffrn_reflns_limit_h_max 17
_diffrn_reflns_limit_h_min -14
_diffrn_reflns_limit_k_max 30
_diffrn_reflns_limit_k_min -31
_diffrn_reflns_limit_l_max 9
_diffrn_reflns_limit_l_min -10
_diffrn_reflns_number 12765
_diffrn_reflns_point_group_measured_fraction_full 0.977
_diffrn_reflns_point_group_measured_fraction_max 0.963
_diffrn_reflns_theta_full 25.242
_diffrn_reflns_theta_max 27.572
_diffrn_reflns_theta_min 2.267
_diffrn_source_current 1.0
_diffrn_source_power 0.05
_diffrn_source_voltage 50.0
_diffrn_standards_number 0
_exptl_absorpt_coefficient_mu 3.390
_exptl_absorpt_correction_T_max 0.7456
_exptl_absorpt_correction_T_min 0.5533
_exptl_absorpt_correction_type multi-scan
_exptl_absorpt_process_details
;
SADABS-2016/2 (Bruker,2016/2) was used for absorption correction.
wR2(int) was 0.1516 before and 0.0848 after correction.
The Ratio of minimum to maximum transmission is 0.7421.
The \l/2 correction factor is Not present.
;
_exptl_crystal_density_diffrn 1.677
_exptl_crystal_description prism
_exptl_crystal_F_000 1320
_refine_diff_density_max 0.455
_refine_diff_density_min -0.407
_refine_diff_density_rms 0.071
_refine_ls_abs_structure_details
;
 Refined as an inversion twin.
;
_refine_ls_abs_structure_Flack 0.032(13)
_refine_ls_extinction_method none
_refine_ls_goodness_of_fit_ref 1.044
_refine_ls_hydrogen_treatment constr
_refine_ls_matrix_type full
_refine_ls_number_parameters 169
_refine_ls_number_reflns 2935
_refine_ls_number_restraints 1
_refine_ls_restrained_S_all 1.044
_refine_ls_R_factor_all 0.0364
_refine_ls_R_factor_gt 0.0272
_refine_ls_shift/su_max 0.001
_refine_ls_shift/su_mean 0.000
_refine_ls_structure_factor_coef Fsqd
_refine_ls_weighting_details 'w=1/[\s^2^(Fo^2^)+(0.0138P)^2^+1.6235P] where P=(Fo^2^+2Fc^2^)/3'
_refine_ls_weighting_scheme calc
_refine_ls_wR_factor_gt 0.0477
_refine_ls_wR_factor_ref 0.0496
_reflns_Friedel_coverage 0.803
_reflns_Friedel_fraction_full 0.951
_reflns_Friedel_fraction_max 0.926
_reflns_number_gt 2634
_reflns_number_total 2935
_reflns_threshold_expression 'I > 2\s(I)'
_cod_data_source_file d4dt00460d2.cif
_cod_data_source_block yx_33_123k
_cod_depositor_comments 'Adding full bibliography for 7715811--7715814.cif.'
_cod_original_sg_symbol_Hall 'A 2 -2ac'
_cod_database_code 7715812
_shelx_shelxl_version_number 2018/3
_shelx_space_group_comment
;
The symmetry employed for this shelxl refinement is uniquely defined
by the following loop, which should always be used as a source of
symmetry information in preference to the above space-group names.
They are only intended as comments.
;
_olex2_refinement_description
;
1. Twinned data refinement
 Scales: 0.968(13)
 0.032(13)
2. Fixed Uiso
 At 1.2 times of:
  All C(H) groups, All C(H,H) groups, All N(H) groups
3.a Ternary CH refined with riding coordinates:
 N2(H2)
3.b Secondary CH2 refined with riding coordinates:
 C6(H6A,H6B), C7(H7A,H7B)
3.c Aromatic/amide H refined with riding coordinates:
 C4(H4), C13(H13), C11(H11), C1(H1), C10(H10), C2(H2A), C9(H9), C12(H12)
;
_olex2_submission_special_instructions 'No special instructions were received'

loop_
_space_group_symop_operation_xyz
'x, y, z'
'-x, -y, z'
'-x+1/2, y+1/2, z'
'x+1/2, -y+1/2, z'
'x, y+1/2, z+1/2'
'-x, -y+1/2, z+1/2'
'-x+1/2, y+1, z+1/2'
'x+1/2, -y+1, z+1/2'

loop_
_atom_site_label
_atom_site_type_symbol
_atom_site_fract_x
_atom_site_fract_y
_atom_site_fract_z
_atom_site_U_iso_or_equiv
_atom_site_adp_type
_atom_site_occupancy
_atom_site_site_symmetry_order
_atom_site_calc_flag
_atom_site_refinement_flags_posn
_atom_site_refinement_flags_adp
_atom_site_refinement_flags_occupancy
_atom_site_disorder_assembly
_atom_site_disorder_group
Se1 Se 0.29870(2) 0.60668(2) 0.12952(6) 0.02133(10) Uani 1 1 d . . . . .
Fe1 Fe 0.500000 0.500000 0.52212(10) 0.01088(15) Uani 1 2 d S T P . .
N3 N 0.4260(2) 0.54177(13) 0.3570(4) 0.0143(7) Uani 1 1 d . . . . .
N1 N 0.6040(2) 0.55730(11) 0.5493(4) 0.0124(6) Uani 1 1 d . . . . .
C5 C 0.5783(2) 0.60111(12) 0.6457(6) 0.0129(8) Uani 1 1 d . . . . .
N2 N 0.4335(2) 0.54371(12) 0.7020(4) 0.0132(7) Uani 1 1 d . . . . .
H2 H 0.360766 0.544727 0.678737 0.016 Uiso 1 1 calc R U . . .
C3 C 0.7446(2) 0.63732(12) 0.6516(5) 0.0132(8) Uani 1 1 d . . . . .
C4 C 0.6447(3) 0.64130(14) 0.6953(5) 0.0148(8) Uani 1 1 d . . . . .
H4 H 0.622471 0.671926 0.759764 0.018 Uiso 1 1 calc R U . . .
C13 C 0.7907(3) 0.73142(14) 0.7591(6) 0.0228(9) Uani 1 1 d . . . . .
H13 H 0.725664 0.743967 0.734221 0.027 Uiso 1 1 calc R U . . .
C11 C 0.9526(3) 0.74913(15) 0.8711(5) 0.0250(10) Uani 1 1 d . . . . .
H11 H 0.997517 0.772960 0.927409 0.030 Uiso 1 1 calc R U . . .
C1 C 0.7001(2) 0.55327(15) 0.5054(5) 0.0142(7) Uani 1 1 d . . . . .
H1 H 0.720177 0.522992 0.437576 0.017 Uiso 1 1 calc R U . . .
C10 C 0.9823(3) 0.69642(15) 0.8231(5) 0.0224(9) Uani 1 1 d . . . . .
H10 H 1.048642 0.684772 0.841681 0.027 Uiso 1 1 calc R U . . .
C2 C 0.7705(3) 0.59130(14) 0.5551(4) 0.0147(8) Uani 1 1 d . . . . .
H2A H 0.837583 0.586145 0.523172 0.018 Uiso 1 1 calc R U . . .
C14 C 0.3757(2) 0.56717(15) 0.2705(5) 0.0143(8) Uani 1 1 d . . . . .
C8 C 0.8187(2) 0.67724(14) 0.7171(5) 0.0153(8) Uani 1 1 d . . . . .
C6 C 0.4717(3) 0.60127(14) 0.7004(5) 0.0155(8) Uani 1 1 d . . . . .
H6A H 0.466328 0.617579 0.812985 0.019 Uiso 1 1 calc R U . . .
H6B H 0.431742 0.624205 0.623341 0.019 Uiso 1 1 calc R U . . .
C9 C 0.9156(3) 0.66073(15) 0.7482(5) 0.0171(8) Uani 1 1 d . . . . .
H9 H 0.936344 0.624431 0.717489 0.021 Uiso 1 1 calc R U . . .
C7 C 0.4496(3) 0.51375(15) 0.8609(5) 0.0191(9) Uani 1 1 d . . . . .
H7A H 0.397511 0.485244 0.875636 0.023 Uiso 1 1 calc R U . . .
H7B H 0.445210 0.540224 0.954707 0.023 Uiso 1 1 calc R U . . .
C12 C 0.8570(3) 0.76705(17) 0.8367(6) 0.0277(10) Uani 1 1 d . . . . .
H12 H 0.837072 0.803593 0.866148 0.033 Uiso 1 1 calc R U . . .

loop_
_atom_site_aniso_label
_atom_site_aniso_U_11
_atom_site_aniso_U_22
_atom_site_aniso_U_33
_atom_site_aniso_U_23
_atom_site_aniso_U_13
_atom_site_aniso_U_12
Se1 0.01341(15) 0.02653(19) 0.02405(19) 0.0108(2) -0.0009(2) 0.00325(15)
Fe1 0.0092(3) 0.0120(3) 0.0115(3) 0.000 0.000 0.0005(3)
N3 0.0095(14) 0.0173(16) 0.0161(18) 0.0031(14) 0.0003(13) -0.0023(13)
N1 0.0111(14) 0.0138(15) 0.0124(17) 0.0033(13) 0.0005(12) 0.0002(12)
C5 0.0115(15) 0.0109(16) 0.016(2) -0.0001(18) 0.0024(17) 0.0026(12)
N2 0.0109(14) 0.0123(15) 0.0163(16) 0.0000(13) 0.0008(12) 0.0029(12)
C3 0.0144(15) 0.0114(15) 0.014(2) 0.0035(16) 0.0019(16) -0.0008(13)
C4 0.0178(18) 0.0116(18) 0.0150(19) -0.0003(14) 0.0029(14) 0.0050(15)
C13 0.0183(19) 0.0155(18) 0.034(2) -0.0026(19) 0.0017(18) -0.0013(15)
C11 0.028(2) 0.023(2) 0.024(3) -0.002(2) 0.0012(18) -0.0134(18)
C1 0.0171(17) 0.0161(17) 0.0093(18) -0.0006(16) 0.0017(17) 0.0024(14)
C10 0.020(2) 0.024(2) 0.024(2) 0.0032(18) -0.0015(16) -0.0063(17)
C2 0.0104(16) 0.0171(17) 0.017(2) 0.0022(15) 0.0010(14) 0.0000(15)
C14 0.0125(17) 0.0164(18) 0.0140(19) -0.0016(16) 0.0054(15) -0.0036(15)
C8 0.0180(18) 0.0146(18) 0.013(2) 0.0018(16) 0.0034(15) -0.0049(15)
C6 0.0142(17) 0.0115(18) 0.0208(19) -0.0028(15) 0.0025(14) 0.0000(15)
C9 0.0186(19) 0.0153(18) 0.017(2) 0.0002(16) 0.0009(16) -0.0012(15)
C7 0.027(2) 0.019(2) 0.012(2) 0.0011(16) 0.0041(16) -0.0004(17)
C12 0.030(2) 0.017(2) 0.037(3) -0.0071(19) 0.0097(19) -0.0058(18)

loop_
_atom_type_symbol
_atom_type_description
_atom_type_scat_dispersion_real
_atom_type_scat_dispersion_imag
_atom_type_scat_source
C C 0.0033 0.0016 'International Tables Vol C Tables 4.2.6.8 and 6.1.1.4'
H H 0.0000 0.0000 'International Tables Vol C Tables 4.2.6.8 and 6.1.1.4'
Fe Fe 0.3463 0.8444 'International Tables Vol C Tables 4.2.6.8 and 6.1.1.4'
N N 0.0061 0.0033 'International Tables Vol C Tables 4.2.6.8 and 6.1.1.4'
Se Se -0.0929 2.2259 'International Tables Vol C Tables 4.2.6.8 and 6.1.1.4'

loop_
_geom_angle_atom_site_label_1
_geom_angle_atom_site_label_2
_geom_angle_atom_site_label_3
_geom_angle
_geom_angle_site_symmetry_1
_geom_angle_site_symmetry_3
_geom_angle_publ_flag
N3 Fe1 N3 93.67(18) . 2_665 ?
N3 Fe1 N1 94.10(12) 2_665 . ?
N3 Fe1 N1 94.57(12) 2_665 2_665 ?
N3 Fe1 N1 94.57(11) . . ?
N3 Fe1 N1 94.10(12) . 2_665 ?
N3 Fe1 N2 89.56(11) 2_665 2_665 ?
N3 Fe1 N2 175.59(13) 2_665 . ?
N3 Fe1 N2 89.57(11) . . ?
N3 Fe1 N2 175.59(13) . 2_665 ?
N1 Fe1 N1 167.31(18) . 2_665 ?
N1 Fe1 N2 82.65(12) 2_665 2_665 ?
N1 Fe1 N2 88.17(12) 2_665 . ?
N1 Fe1 N2 82.65(12) . . ?
N1 Fe1 N2 88.17(12) . 2_665 ?
N2 Fe1 N2 87.36(17) 2_665 . ?
C14 N3 Fe1 173.6(3) . . ?
C5 N1 Fe1 115.1(2) . . ?
C1 N1 Fe1 127.1(2) . . ?
C1 N1 C5 116.9(3) . . ?
N1 C5 C4 123.1(3) . . ?
N1 C5 C6 114.5(3) . . ?
C4 C5 C6 122.4(3) . . ?
Fe1 N2 H2 108.5 . . ?
C6 N2 Fe1 109.3(2) . . ?
C6 N2 H2 108.5 . . ?
C6 N2 C7 114.3(3) . . ?
C7 N2 Fe1 107.6(2) . . ?
C7 N2 H2 108.5 . . ?
C4 C3 C2 115.9(3) . . ?
C4 C3 C8 121.1(3) . . ?
C2 C3 C8 122.8(3) . . ?
C5 C4 C3 120.5(3) . . ?
C5 C4 H4 119.8 . . ?
C3 C4 H4 119.8 . . ?
C8 C13 H13 119.7 . . ?
C12 C13 H13 119.7 . . ?
C12 C13 C8 120.7(4) . . ?
C10 C11 H11 120.1 . . ?
C10 C11 C12 119.9(4) . . ?
C12 C11 H11 120.1 . . ?
N1 C1 H1 118.7 . . ?
N1 C1 C2 122.6(3) . . ?
C2 C1 H1 118.7 . . ?
C11 C10 H10 119.9 . . ?
C9 C10 C11 120.1(4) . . ?
C9 C10 H10 119.9 . . ?
C3 C2 H2A 119.5 . . ?
C1 C2 C3 121.0(3) . . ?
C1 C2 H2A 119.5 . . ?
N3 C14 Se1 178.4(3) . . ?
C13 C8 C3 120.5(3) . . ?
C9 C8 C3 120.9(3) . . ?
C9 C8 C13 118.5(3) . . ?
C5 C6 H6A 109.8 . . ?
C5 C6 H6B 109.8 . . ?
N2 C6 C5 109.5(3) . . ?
N2 C6 H6A 109.8 . . ?
N2 C6 H6B 109.8 . . ?
H6A C6 H6B 108.2 . . ?
C10 C9 C8 120.9(3) . . ?
C10 C9 H9 119.5 . . ?
C8 C9 H9 119.5 . . ?
N2 C7 C7 110.2(2) . 2_665 ?
N2 C7 H7A 109.6 . . ?
N2 C7 H7B 109.6 . . ?
C7 C7 H7A 109.6 2_665 . ?
C7 C7 H7B 109.6 2_665 . ?
H7A C7 H7B 108.1 . . ?
C13 C12 C11 119.8(4) . . ?
C13 C12 H12 120.1 . . ?
C11 C12 H12 120.1 . . ?

loop_
_geom_bond_atom_site_label_1
_geom_bond_atom_site_label_2
_geom_bond_distance
_geom_bond_site_symmetry_2
_geom_bond_publ_flag
Se1 C14 1.809(4) . ?
Fe1 N3 1.943(3) 2_665 ?
Fe1 N3 1.943(3) . ?
Fe1 N1 1.980(3) . ?
Fe1 N1 1.980(3) 2_665 ?
Fe1 N2 2.002(3) 2_665 ?
Fe1 N2 2.002(3) . ?
N3 C14 1.149(4) . ?
N1 C5 1.354(4) . ?
N1 C1 1.349(4) . ?
C5 C4 1.379(5) . ?
C5 C6 1.505(5) . ?
N2 H2 1.0000 . ?
N2 C6 1.478(4) . ?
N2 C7 1.484(5) . ?
C3 C4 1.396(5) . ?
C3 C2 1.397(5) . ?
C3 C8 1.484(5) . ?
C4 H4 0.9500 . ?
C13 H13 0.9500 . ?
C13 C8 1.399(5) . ?
C13 C12 1.388(5) . ?
C11 H11 0.9500 . ?
C11 C10 1.386(5) . ?
C11 C12 1.388(6) . ?
C1 H1 0.9500 . ?
C1 C2 1.378(5) . ?
C10 H10 0.9500 . ?
C10 C9 1.383(5) . ?
C2 H2A 0.9500 . ?
C8 C9 1.391(5) . ?
C6 H6A 0.9900 . ?
C6 H6B 0.9900 . ?
C9 H9 0.9500 . ?
C7 C7 1.512(7) 2_665 ?
C7 H7A 0.9900 . ?
C7 H7B 0.9900 . ?
C12 H12 0.9500 . ?

loop_
_geom_torsion_atom_site_label_1
_geom_torsion_atom_site_label_2
_geom_torsion_atom_site_label_3
_geom_torsion_atom_site_label_4
_geom_torsion
_geom_torsion_site_symmetry_1
_geom_torsion_site_symmetry_2
_geom_torsion_site_symmetry_3
_geom_torsion_site_symmetry_4
_geom_torsion_publ_flag
Fe1 N1 C5 C4 171.6(3) . . . . ?
Fe1 N1 C5 C6 -6.0(4) . . . . ?
Fe1 N1 C1 C2 -168.4(3) . . . . ?
Fe1 N2 C6 C5 -32.4(4) . . . . ?
Fe1 N2 C7 C7 34.5(4) . . . 2_665 ?
N1 C5 C4 C3 -2.2(6) . . . . ?
N1 C5 C6 N2 25.6(5) . . . . ?
N1 C1 C2 C3 -1.6(6) . . . . ?
C5 N1 C1 C2 0.2(5) . . . . ?
C3 C8 C9 C10 -174.1(3) . . . . ?
C4 C5 C6 N2 -152.1(4) . . . . ?
C4 C3 C2 C1 1.0(5) . . . . ?
C4 C3 C8 C13 -28.6(5) . . . . ?
C4 C3 C8 C9 147.2(4) . . . . ?
C13 C8 C9 C10 1.8(6) . . . . ?
C11 C10 C9 C8 1.1(6) . . . . ?
C1 N1 C5 C4 1.7(5) . . . . ?
C1 N1 C5 C6 -176.0(3) . . . . ?
C10 C11 C12 C13 2.1(6) . . . . ?
C2 C3 C4 C5 0.7(5) . . . . ?
C2 C3 C8 C13 156.8(4) . . . . ?
C2 C3 C8 C9 -27.4(5) . . . . ?
C8 C3 C4 C5 -174.2(3) . . . . ?
C8 C3 C2 C1 175.8(3) . . . . ?
C8 C13 C12 C11 0.9(6) . . . . ?
C6 C5 C4 C3 175.3(4) . . . . ?
C6 N2 C7 C7 -87.0(4) . . . 2_665 ?
C7 N2 C6 C5 88.2(4) . . . . ?
C12 C13 C8 C3 173.1(4) . . . . ?
C12 C13 C8 C9 -2.8(6) . . . . ?
C12 C11 C10 C9 -3.1(6) . . . . ?

loop_
_twin_individual_id
_twin_individual_mass_fraction_refined
1 0.968(13)
2 0.032(13)
